data_8100957
loop_
_publ_author_name
'Loyola, Luis Alberto'
'B\'orquez, Jorge'
'Gald\'amez, Antonio'
'Manr\'iquez, V\'ictor'
'San-Mart\'in, Aurelio'

_publ_section_title
;
Crystal structure of 7-deacetylazorellanol, C~20~H~34~O~2~ , a deterpenoid 
from Azorella Compacta
;
_journal_issue 2
_journal_name_full 'Zeitschrift f\"ur Kristallographie - New Crystal Structures'
_journal_page_first 291
_journal_page_last 292
_journal_volume 216
_journal_year 2001
_chemical_formula_structural 'C20 H34 O2'
_chemical_formula_sum 'C20 H34 O2'
_chemical_formula_weight 306.47
_space_group_IT_number 21
_symmetry_cell_setting orthorhombic
_symmetry_space_group_name_Hall 'C 2 2'
_symmetry_space_group_name_H-M 'C 2 2 2'
_cell_angle_alpha 90.00
_cell_angle_beta 90.00
_cell_angle_gamma 90.00
_cell_formula_units_Z 8
_cell_length_a 15.885(3)
_cell_length_b 17.168(3)
_cell_length_c 13.920(3)
_cell_measurement_temperature 293(2)
_cell_volume 3796.2(13)
_diffrn_ambient_temperature 293(2)
_exptl_crystal_density_diffrn 1.072
_cod_depositor_comments
;
The following automatic conversions were performed:
'_symmetry_cell_setting' value 'Orthorhombic' changed to 'orthorhombic'
according to '/home/saulius/struct/CIF-dictionaries/cif_core.dic'
dictionary named 'cif_core.dic' version 2.4.1 from 2010-06-29.

Automatic conversion script
Id: cif_fix_enum 1527 2010-12-29 10:47:43Z saulius 
;
_cod_database_code 8100957

loop_
_symmetry_equiv_pos_as_xyz
'x, y, z'
'-x, -y, z'
'-x, y, -z'
'x, -y, -z'
'x+1/2, y+1/2, z'
'-x+1/2, -y+1/2, z'
'-x+1/2, y+1/2, -z'
'x+1/2, -y+1/2, -z'

loop_
_atom_site_label
_atom_site_type_symbol
_atom_site_fract_x
_atom_site_fract_y
_atom_site_fract_z
_atom_site_U_iso_or_equiv
_atom_site_adp_type
_atom_site_occupancy
_atom_site_calc_flag
_atom_site_refinement_flags
_atom_site_disorder_assembly
_atom_site_disorder_group
O1 O 0.0869(3) 0.5746(3) 0.4861(5) 0.072(2) Uani 1 d . . .
H1A H 0.0349 0.5863 0.4864 0.080 Uiso 1 d R . .
O2 O 0.0871(3) 0.4892(4) 0.0995(4) 0.091(2) Uani 1 d . . .
H2A H 0.0400 0.5000 0.1251 0.080 Uiso 1 d R . .
C1 C 0.3522(5) 0.4649(5) 0.3647(6) 0.066(3) Uani 1 d . . .
H1B H 0.3895 0.5089 0.3646 0.080 Uiso 1 d R . .
H1C H 0.3367 0.4527 0.4296 0.080 Uiso 1 d R . .
C2 C 0.3923(5) 0.3906(5) 0.3181(7) 0.079(4) Uani 1 d . . .
H2B H 0.3927 0.3471 0.3615 0.080 Uiso 1 d R . .
H2C H 0.4497 0.4025 0.3023 0.080 Uiso 1 d R . .
C3 C 0.3457(6) 0.3726(6) 0.2212(7) 0.068(3) Uani 1 d . . .
H3A H 0.3038 0.3338 0.2347 0.080 Uiso 1 d R . .
C4 C 0.4060(5) 0.3374(5) 0.1494(8) 0.067(3) Uani 1 d . . .
H4A H 0.4533 0.3716 0.1418 0.080 Uiso 1 d R . .
C5 C 0.3042(5) 0.4539(5) 0.1995(6) 0.049(3) Uani 1 d . . .
C6 C 0.2264(5) 0.4487(4) 0.1289(5) 0.063(3) Uani 1 d . . .
H6A H 0.2150 0.3951 0.1140 0.080 Uiso 1 d R . .
H6B H 0.2407 0.4751 0.0704 0.080 Uiso 1 d R . .
C7 C 0.1469(5) 0.4842(5) 0.1765(6) 0.053(3) Uani 1 d . . .
H7A H 0.1274 0.4503 0.2265 0.080 Uiso 1 d R . .
C8 C 0.1608(6) 0.5650(5) 0.2238(7) 0.055(3) Uani 1 d . . .
C9 C 0.2291(5) 0.5581(5) 0.3013(6) 0.041(2) Uani 1 d . . .
C10 C 0.2740(5) 0.4789(5) 0.2997(6) 0.041(2) Uani 1 d . . .
H10A H 0.2319 0.4423 0.3202 0.080 Uiso 1 d R . .
C11 C 0.2768(5) 0.6291(4) 0.3316(6) 0.063(3) Uani 1 d . . .
H11A H 0.2625 0.6790 0.3051 0.080 Uiso 1 d R . .
H11B H 0.3358 0.6216 0.3437 0.080 Uiso 1 d R . .
C12 C 0.2141(5) 0.5921(5) 0.4010(6) 0.059(3) Uani 1 d . . .
H12A H 0.2371 0.5612 0.4522 0.080 Uiso 1 d R . .
C13 C 0.1309(6) 0.6307(5) 0.4299(7) 0.058(3) Uani 1 d . . .
C14 C 0.0808(5) 0.6559(5) 0.3422(7) 0.064(3) Uani 1 d . . .
H14A H 0.1107 0.6938 0.3046 0.080 Uiso 1 d R . .
H14B H 0.0268 0.6771 0.3591 0.080 Uiso 1 d R . .
C15 C 0.0742(5) 0.5893(5) 0.2704(7) 0.072(3) Uani 1 d . . .
H15A H 0.0638 0.5461 0.3126 0.080 Uiso 1 d R . .
H15B H 0.0291 0.5932 0.2248 0.080 Uiso 1 d R . .
C16 C 0.1488(4) 0.6996(4) 0.4980(7) 0.075(3) Uani 1 d . . .
H16A H 0.1802 0.6817 0.5526 0.080 Uiso 1 d R . .
H16B H 0.1805 0.7388 0.4647 0.080 Uiso 1 d R . .
H16C H 0.0962 0.7212 0.5191 0.080 Uiso 1 d R . .
C17 C 0.1830(5) 0.6272(5) 0.1475(6) 0.091(3) Uani 1 d . . .
H17A H 0.2378 0.6152 0.1225 0.080 Uiso 1 d R . .
H17B H 0.1420 0.6226 0.0971 0.080 Uiso 1 d R . .
H17C H 0.1827 0.6794 0.1721 0.080 Uiso 1 d R . .
C18 C 0.4417(5) 0.2607(5) 0.1843(6) 0.128(5) Uani 1 d . . .
H18A H 0.4709 0.2679 0.2440 0.080 Uiso 1 d R . .
H18B H 0.3921 0.2301 0.1950 0.080 Uiso 1 d R . .
H18C H 0.4779 0.2342 0.1396 0.080 Uiso 1 d R . .
C19 C 0.3652(5) 0.3261(5) 0.0516(6) 0.099(4) Uani 1 d . . .
H19A H 0.3486 0.3748 0.0235 0.080 Uiso 1 d R . .
H19B H 0.4020 0.2991 0.0082 0.080 Uiso 1 d R . .
H19C H 0.3162 0.2949 0.0636 0.080 Uiso 1 d R . .
C20 C 0.3713(4) 0.5109(4) 0.1606(5) 0.066(3) Uani 1 d . . .
H20A H 0.4175 0.5148 0.2048 0.080 Uiso 1 d R . .
H20B H 0.3917 0.4939 0.0992 0.080 Uiso 1 d R . .
H20C H 0.3450 0.5610 0.1539 0.080 Uiso 1 d R . .

loop_
_atom_site_aniso_label
_atom_site_aniso_U_11
_atom_site_aniso_U_22
_atom_site_aniso_U_33
_atom_site_aniso_U_23
_atom_site_aniso_U_13
_atom_site_aniso_U_12
O1 0.043(4) 0.068(4) 0.104(5) 0.006(5) 0.022(4) 0.003(4)
O2 0.049(4) 0.122(5) 0.103(5) -0.038(5) -0.025(4) 0.031(4)
C1 0.050(6) 0.100(9) 0.048(6) 0.022(6) 0.017(5) 0.019(6)
C2 0.071(8) 0.092(9) 0.075(9) 0.014(7) 0.012(7) 0.019(7)
C3 0.072(8) 0.079(8) 0.052(7) 0.012(7) 0.009(7) 0.008(7)
C4 0.057(7) 0.085(9) 0.059(7) -0.003(7) 0.011(6) 0.022(6)
C5 0.038(6) 0.054(7) 0.055(7) 0.010(6) -0.001(5) 0.005(5)
C6 0.051(7) 0.076(7) 0.061(7) -0.007(6) -0.016(6) 0.005(6)
C7 0.044(6) 0.070(8) 0.045(7) 0.005(6) -0.017(6) 0.003(6)
C8 0.068(7) 0.053(7) 0.044(7) 0.005(6) -0.006(6) 0.009(6)
C9 0.029(5) 0.050(6) 0.045(7) -0.003(6) -0.003(5) 0.005(6)
C10 0.026(5) 0.045(7) 0.052(6) 0.004(5) -0.003(5) 0.001(5)
C11 0.053(6) 0.054(6) 0.081(8) -0.012(6) 0.000(7) -0.012(6)
C12 0.051(7) 0.064(7) 0.063(7) -0.002(7) -0.010(6) -0.002(6)
C13 0.058(7) 0.045(7) 0.071(8) -0.017(6) 0.011(7) -0.010(6)
C14 0.059(6) 0.075(8) 0.059(8) -0.004(7) 0.003(7) 0.016(6)
C15 0.037(6) 0.089(8) 0.090(8) 0.000(7) -0.024(6) 0.024(6)
C16 0.051(6) 0.100(8) 0.074(7) -0.025(8) 0.034(7) -0.014(6)
C17 0.123(10) 0.095(8) 0.055(7) 0.016(8) 0.008(7) 0.020(7)
C18 0.150(11) 0.159(11) 0.075(8) 0.006(8) -0.005(8) 0.117(9)
C19 0.090(9) 0.113(10) 0.093(10) -0.004(8) 0.000(8) 0.045(8)
C20 0.053(6) 0.084(7) 0.060(7) 0.038(7) 0.004(5) -0.004(6)

loop_
_geom_bond_atom_site_label_1
_geom_bond_atom_site_label_2
_geom_bond_distance
_geom_bond_site_symmetry_2
_geom_bond_publ_flag
O1 C13 1.425(9) . ?
O2 C7 1.435(8) . ?
C1 C10 1.556(9) . ?
C1 C2 1.566(9) . ?
C2 C3 1.570(10) . ?
C3 C4 1.510(10) . ?
C3 C5 1.573(10) . ?
C4 C18 1.515(9) . ?
C4 C19 1.520(10) . ?
C5 C10 1.536(9) . ?
C5 C20 1.546(8) . ?
C5 C6 1.580(9) . ?
C6 C7 1.552(8) . ?
C7 C8 1.551(10) . ?
C8 C9 1.534(10) . ?
C8 C17 1.547(10) . ?
C8 C15 1.576(10) . ?
C9 C11 1.497(10) . ?
C9 C12 1.524(10) . ?
C9 C10 1.536(9) . ?
C11 C12 1.528(9) . ?
C12 C13 1.532(10) . ?
C13 C14 1.521(11) . ?
C13 C16 1.542(10) . ?
C14 C15 1.522(9) . ?

loop_
_cod_related_entry_id
_cod_related_entry_database
_cod_related_entry_code
1 ChemSpider 10215629
